data_7213569
loop_
_publ_author_name
'Jones, Richard H.'
'Knight, Kevin S.'
'Marshall, William G.'
'Clews, John'
'Darton, Richard J.'
'Pyatt, Daniel'
'Coles, Simon J.'
'Horton, Peter N.'

_publ_section_title
;
 Colossal thermal expansion and negative thermal expansion in simple
 halogen bonded complexes
;
_journal_issue 2
_journal_name_full CrystEngComm
_journal_page_first 237
_journal_paper_doi 10.1039/c3ce41909f
_journal_volume 16
_journal_year 2014
_chemical_formula_moiety 'C5 H5 Cl1 I1 N1'
_chemical_formula_sum 'C5 H5 Cl I N'
_chemical_formula_weight 241.46
_space_group_IT_number 14
_symmetry_cell_setting monoclinic
_symmetry_space_group_name_Hall '-P 2ybc'
_symmetry_space_group_name_H-M 'P 1 21/c 1'
_atom_sites_solution_hydrogens difmap
_atom_sites_solution_primary direct
_cell_angle_alpha 90
_cell_angle_beta 95.073(4)
_cell_angle_gamma 90
_cell_formula_units_Z 4
_cell_length_a 4.1628(2)
_cell_length_b 12.3376(7)
_cell_length_c 13.9514(7)
_cell_measurement_reflns_used 13368
_cell_measurement_temperature 110
_cell_measurement_theta_max 27
_cell_measurement_theta_min 3
_cell_volume 713.72(6)
_computing_cell_refinement 'DENZO (Otwinowski & Minor, 1997) & COLLECT (Hooft, R.W.W., 1998)'
_computing_data_collection 'COLLECT (Hooft, R.W.W., 1998)'
_computing_data_reduction 'DENZO (Otwinowski & Minor, 1997) & COLLECT (Hooft, R.W.W., 1998)'
_computing_molecular_graphics 'CAMERON (Watkin et al., 1996)'
_computing_publication_material 'CRYSTALS (Betteridge et al., 2003)'
_computing_structure_refinement 'CRYSTALS (Betteridge et al., 2003)'
_computing_structure_solution 'SHELXS  (Sheldrick, 2008)'
_diffrn_ambient_temperature 110
_diffrn_detector_area_resol_mean 9.091
_diffrn_measured_fraction_theta_full 0.999
_diffrn_measured_fraction_theta_max 0.995
_diffrn_measurement_device_type 'Bruker-Nonius Roper CCD camera on \k-goniostat'
_diffrn_measurement_method '\f & \w scans'
_diffrn_radiation_monochromator graphite
_diffrn_radiation_source 'Bruker-Nonius FR591 rotating anode'
_diffrn_radiation_type MoK\a
_diffrn_radiation_wavelength 0.71073
_diffrn_reflns_av_R_equivalents 0.043
_diffrn_reflns_limit_h_max 5
_diffrn_reflns_limit_h_min -5
_diffrn_reflns_limit_k_max 16
_diffrn_reflns_limit_k_min -14
_diffrn_reflns_limit_l_max 15
_diffrn_reflns_limit_l_min -18
_diffrn_reflns_number 8439
_diffrn_reflns_theta_full 26.995
_diffrn_reflns_theta_max 27.546
_diffrn_reflns_theta_min 2.932
_diffrn_standards_number 0
_exptl_absorpt_coefficient_mu 4.757
_exptl_absorpt_correction_T_max 0.83
_exptl_absorpt_correction_T_min 0.62
_exptl_absorpt_correction_type multi-scan
_exptl_absorpt_process_details 'SADABS 2007/2 (Sheldrick, G.M., 2007)'
_exptl_crystal_colour colourless
_exptl_crystal_density_diffrn 2.247
_exptl_crystal_density_method 'not measured'
_exptl_crystal_description slab
_exptl_crystal_F_000 448
_exptl_crystal_size_max 0.420
_exptl_crystal_size_mid 0.130
_exptl_crystal_size_min 0.040
_refine_diff_density_max 1.29
_refine_diff_density_min -0.98
_refine_ls_extinction_coef 10.5(11)
_refine_ls_extinction_method 'Larson (1970), Equation 22'
_refine_ls_goodness_of_fit_ref 1.0147
_refine_ls_hydrogen_treatment mixed
_refine_ls_matrix_type full
_refine_ls_number_parameters 94
_refine_ls_number_reflns 1638
_refine_ls_number_restraints 0
_refine_ls_R_factor_all 0.0270
_refine_ls_R_factor_gt 0.0243
_refine_ls_shift/su_max 0.0005662
_refine_ls_shift/su_mean 0.0000182
_refine_ls_structure_factor_coef Fsqd
_refine_ls_weighting_details
;
 Method, part 1, Chebychev polynomial, (Watkin, 1994, Prince, 1982) 
 [weight] = 1.0/[A~0~*T~0~(x)+A~1~*T~1~(x) ... +A~n-1~]*T~n-1~(x)] 
 where A~i~ are the Chebychev coefficients listed below and x= Fcalc/Fmax 
 Method = Robust Weighting (Prince, 1982) 
 W = [weight] * [1-(deltaF/6*sigmaF)^2^]^2^ 
 A~i~ are: 
 18.9 25.0 8.56 
;
_refine_ls_weighting_scheme calc
_refine_ls_wR_factor_all 0.0486
_refine_ls_wR_factor_gt 0.0460
_refine_ls_wR_factor_ref 0.0486
_reflns_limit_h_max 5
_reflns_limit_h_min -5
_reflns_limit_k_max 16
_reflns_limit_k_min 0
_reflns_limit_l_max 18
_reflns_limit_l_min 0
_reflns_number_gt 1525
_reflns_number_total 1643
_reflns_threshold_expression I>2.0\s(I)
_oxford_diffrn_Wilson_B_factor 0.00
_oxford_diffrn_Wilson_scale 0.00
_oxford_refine_ls_r_factor_ref 0.0270
_oxford_refine_ls_scale 0.4956(10)
_oxford_reflns_number_all 1638
_oxford_reflns_threshold_expression_ref I>-3.0\s(I)
_cod_data_source_file c3ce41909f.txt
_cod_data_source_block 1
_cod_original_sg_symbol_H-M 'P 1 21/c 1 '
_cod_original_formula_sum 'C5 H5 Cl1 I1 N1'
_cod_database_code 7213569

loop_
_symmetry_equiv_pos_as_xyz
x,y,z
-x,-y,-z
-x,y+1/2,-z+1/2
x,-y+1/2,z+1/2

loop_
_atom_site_label
_atom_site_type_symbol
_atom_site_fract_x
_atom_site_fract_y
_atom_site_fract_z
_atom_site_U_iso_or_equiv
_atom_site_occupancy
_atom_site_adp_type
I1 I 0.20836(6) 0.433594(19) 0.351341(17) 0.0157 1.0000 Uani
Cl1 Cl -0.0018(2) 0.57762(8) 0.23361(7) 0.0218 1.0000 Uani
N1 N 0.3916(8) 0.3031(3) 0.4587(2) 0.0166 1.0000 Uani
C2 C 0.5525(10) 0.2166(3) 0.4301(3) 0.0208 1.0000 Uani
C3 C 0.6565(11) 0.1357(4) 0.4937(3) 0.0256 1.0000 Uani
C4 C 0.5942(11) 0.1451(4) 0.5886(3) 0.0279 1.0000 Uani
C5 C 0.4280(11) 0.2345(4) 0.6186(3) 0.0262 1.0000 Uani
C6 C 0.3299(10) 0.3124(3) 0.5513(3) 0.0216 1.0000 Uani
H2 H 0.589(11) 0.214(4) 0.372(4) 0.020(12) 1.0000 Uiso
H3 H 0.795(11) 0.079(4) 0.470(3) 0.023(12) 1.0000 Uiso
H4 H 0.665(15) 0.094(5) 0.629(5) 0.06(2) 1.0000 Uiso
H5 H 0.379(12) 0.240(4) 0.685(4) 0.035(14) 1.0000 Uiso
H6 H 0.203(13) 0.378(5) 0.565(4) 0.042(16) 1.0000 Uiso

loop_
_atom_site_aniso_label
_atom_site_aniso_U_11
_atom_site_aniso_U_22
_atom_site_aniso_U_33
_atom_site_aniso_U_23
_atom_site_aniso_U_13
_atom_site_aniso_U_12
I1 0.01571(14) 0.01634(14) 0.01520(14) -0.00010(9) 0.00191(8) 0.00030(9)
Cl1 0.0240(5) 0.0205(5) 0.0205(5) 0.0049(4) 0.0003(4) 0.0002(4)
N1 0.0168(15) 0.0159(15) 0.0167(15) -0.0006(12) -0.0015(12) 0.0000(12)
C2 0.0217(19) 0.0198(19) 0.021(2) -0.0023(16) 0.0021(15) -0.0025(16)
C3 0.026(2) 0.022(2) 0.029(2) -0.0013(17) -0.0023(17) 0.0044(17)
C4 0.029(2) 0.025(2) 0.028(2) 0.0027(18) -0.0058(18) 0.0006(18)
C5 0.031(2) 0.028(2) 0.019(2) 0.0017(17) -0.0028(17) -0.0060(18)
C6 0.026(2) 0.0198(19) 0.0193(19) -0.0016(15) 0.0014(15) 0.0000(16)

loop_
_atom_type_symbol
_atom_type_scat_dispersion_real
_atom_type_scat_dispersion_imag
_atom_type_scat_Cromer_Mann_a1
_atom_type_scat_Cromer_Mann_b1
_atom_type_scat_Cromer_Mann_a2
_atom_type_scat_Cromer_Mann_b2
_atom_type_scat_Cromer_Mann_a3
_atom_type_scat_Cromer_Mann_b3
_atom_type_scat_Cromer_Mann_a4
_atom_type_scat_Cromer_Mann_b4
_atom_type_scat_Cromer_Mann_c
_atom_type_scat_source
C 0.0033 0.0016 2.3100 20.8439 1.0200 10.2075 1.5886 0.5687 0.8650 51.6512 0.2156 'International Tables Vol C 4.2.6.8 and 6.1.1.4'
H 0.0000 0.0000 0.4930 10.5109 0.3229 26.1257 0.1402 3.1424 0.0408 57.7998 0.0030 'International Tables Vol C 4.2.6.8 and 6.1.1.4'
N 0.0061 0.0033 12.2126 0.0057 3.1322 9.8933 2.0125 28.9975 1.1663 0.5826 -11.5290 'International Tables Vol C 4.2.6.8 and 6.1.1.4'
Cl 0.1484 0.1585 11.4604 0.0104 7.1964 1.1662 6.2556 18.5194 1.6455 47.7784 -9.5574 'International Tables Vol C 4.2.6.8 and 6.1.1.4'
I -0.4742 1.8119 20.1472 4.3470 18.9949 0.3814 7.5138 27.7660 2.2735 66.8776 4.0712 'International Tables Vol C 4.2.6.8 and 6.1.1.4'

loop_
_geom_angle_atom_site_label_1
_geom_angle_atom_site_label_2
_geom_angle_atom_site_label_3
_geom_angle
_geom_angle_publ_flag
Cl1 I1 N1 179.18(9) yes
I1 N1 C2 120.8(3) yes
I1 N1 C6 119.3(3) yes
C2 N1 C6 119.9(4) yes
N1 C2 C3 121.4(4) yes
N1 C2 H2 117(3) no
C3 C2 H2 121(3) no
C2 C3 C4 118.9(4) yes
C2 C3 H3 117(3) no
C4 C3 H3 124(3) no
C3 C4 C5 119.9(4) yes
C3 C4 H4 119(4) no
C5 C4 H4 121(4) no
C4 C5 C6 118.3(4) yes
C4 C5 H5 120(3) no
C6 C5 H5 122(3) no
C5 C6 N1 121.6(4) yes
C5 C6 H6 125(3) no
N1 C6 H6 114(3) no

loop_
_geom_bond_atom_site_label_1
_geom_bond_atom_site_label_2
_geom_bond_distance
_geom_bond_publ_flag
I1 Cl1 2.5232(10) yes
I1 N1 2.284(3) yes
N1 C2 1.340(5) yes
N1 C6 1.344(5) yes
C2 C3 1.379(6) yes
C2 H2 0.84(5) no
C3 C4 1.375(6) yes
C3 H3 0.98(5) no
C4 C5 1.387(7) yes
C4 H4 0.88(7) no
C5 C6 1.380(6) yes
C5 H5 0.97(5) no
C6 H6 0.99(6) no
